data_7024508
loop_
_publ_author_name
'Santana, M. Dolores'
'Garc\'ia-Bueno, Roc\'io'
'Garc\'ia, Gabriel'
'P\'erez, Jos\'e'
'Garc\'ia, Luis'
'Monge, Miguel'
'Laguna, Antonio'

_publ_section_title
;
 Luminescence of five-coordinated nickel(ii) complexes with
 substituted-8-hydroxyquinolines and macrocyclic ligands.
;
_journal_issue 7
_journal_name_full 'Dalton transactions (Cambridge, England : 2003)'
_journal_page_first 1797
_journal_page_last 1806
_journal_paper_doi 10.1039/b917994a
_journal_volume 39
_journal_year 2010
_chemical_formula_moiety 'C22 H33 N4 Ni O, F6 P'
_chemical_formula_sum 'C22 H33 F6 N4 Ni O P'
_chemical_formula_weight 573.20
_chemical_name_systematic
;
?
;
_space_group_IT_number 33
_symmetry_cell_setting orthorhombic
_symmetry_space_group_name_Hall 'P 2c -2ab'
_symmetry_space_group_name_H-M 'P b n 21'
_atom_sites_solution_hydrogens geom
_atom_sites_solution_primary direct
_atom_sites_solution_secondary difmap
_audit_creation_method SHELXL-97
_cell_angle_alpha 90.00
_cell_angle_beta 90.00
_cell_angle_gamma 90.00
_cell_formula_units_Z 4
_cell_length_a 8.4631(16)
_cell_length_b 15.9967(11)
_cell_length_c 18.1177(12)
_cell_measurement_temperature 100(2)
_cell_volume 2452.8(5)
_computing_structure_refinement 'SHELXL-97 (Sheldrick, 1997)'
_diffrn_ambient_temperature 100(2)
_diffrn_measured_fraction_theta_full 0.000
_diffrn_measured_fraction_theta_max 0.964
_diffrn_radiation_monochromator graphite
_diffrn_radiation_source 'fine-focus sealed tube'
_diffrn_radiation_type MoK\a
_diffrn_radiation_wavelength 0.71073
_diffrn_reflns_av_R_equivalents 0.0655
_diffrn_reflns_av_sigmaI/netI 0.0603
_diffrn_reflns_limit_h_max 11
_diffrn_reflns_limit_h_min -11
_diffrn_reflns_limit_k_max 21
_diffrn_reflns_limit_k_min -20
_diffrn_reflns_limit_l_max 23
_diffrn_reflns_limit_l_min -23
_diffrn_reflns_number 26638
_diffrn_reflns_theta_full 0.50
_diffrn_reflns_theta_max 28.17
_diffrn_reflns_theta_min 2.25
_exptl_absorpt_coefficient_mu 0.925
_exptl_absorpt_correction_T_max 0.9381
_exptl_absorpt_correction_T_min 0.8438
_exptl_absorpt_correction_type multi-scan
_exptl_absorpt_process_details SADABS
_exptl_crystal_colour dark
_exptl_crystal_density_diffrn 1.552
_exptl_crystal_density_method 'not measured'
_exptl_crystal_description prism
_exptl_crystal_F_000 1192
_exptl_crystal_size_max 0.19
_exptl_crystal_size_mid 0.11
_exptl_crystal_size_min 0.07
_refine_diff_density_max 0.733
_refine_diff_density_min -0.897
_refine_diff_density_rms 0.094
_refine_ls_abs_structure_details 'Flack H D (1983), Acta Cryst. A39, 876-881'
_refine_ls_abs_structure_Flack 0.037(18)
_refine_ls_extinction_method none
_refine_ls_goodness_of_fit_ref 1.154
_refine_ls_hydrogen_treatment constr
_refine_ls_matrix_type full
_refine_ls_number_parameters 316
_refine_ls_number_reflns 5671
_refine_ls_number_restraints 1
_refine_ls_restrained_S_all 1.154
_refine_ls_R_factor_all 0.0736
_refine_ls_R_factor_gt 0.0641
_refine_ls_shift/su_max 0.000
_refine_ls_shift/su_mean 0.000
_refine_ls_structure_factor_coef Fsqd
_refine_ls_weighting_details 'calc w=1/[\s^2^(Fo^2^)+(0.0517P)^2^+2.6866P] where P=(Fo^2^+2Fc^2^)/3'
_refine_ls_weighting_scheme calc
_refine_ls_wR_factor_gt 0.1274
_refine_ls_wR_factor_ref 0.1309
_reflns_number_gt 5090
_reflns_number_total 5671
_reflns_threshold_expression >2sigma(I)
_cod_data_source_file b917994a.txt
_cod_data_source_block complex2b
_cod_original_sg_symbol_H-M PBN21
_cod_database_code 7024508

loop_
_symmetry_equiv_pos_as_xyz
'x, y, z'
'-x, -y, z+1/2'
'-x+1/2, y+1/2, z'
'x+1/2, -y+1/2, z+1/2'

loop_
_atom_site_label
_atom_site_type_symbol
_atom_site_fract_x
_atom_site_fract_y
_atom_site_fract_z
_atom_site_U_iso_or_equiv
_atom_site_adp_type
_atom_site_occupancy
_atom_site_symmetry_multiplicity
_atom_site_calc_flag
_atom_site_refinement_flags
C13 C 0.7185(7) 0.9761(4) 0.7798(3) 0.0340(13) Uani 1 1 d .
H13A H 0.6346 0.9732 0.8169 0.051 Uiso 1 1 calc R
H13B H 0.7103 1.0289 0.7527 0.051 Uiso 1 1 calc R
H13C H 0.8217 0.9730 0.8042 0.051 Uiso 1 1 calc R
C10 C 0.4861(6) 0.6702(3) 0.5562(4) 0.0350(13) Uani 1 1 d .
H10A H 0.5111 0.6353 0.5991 0.053 Uiso 1 1 calc R
H10B H 0.5704 0.6650 0.5195 0.053 Uiso 1 1 calc R
H10C H 0.3857 0.6519 0.5346 0.053 Uiso 1 1 calc R
Ni1 Ni 0.47405(6) 0.90682(3) 0.68403(3) 0.01660(13) Uani 1 1 d .
O1 O 0.3285(4) 0.86492(19) 0.76084(17) 0.0190(7) Uani 1 1 d .
C21 C 0.2595(6) 0.9236(3) 0.7992(3) 0.0166(10) Uani 1 1 d .
C20 C 0.1505(6) 0.9092(3) 0.8557(3) 0.0231(10) Uani 1 1 d .
H20 H 0.1228 0.8532 0.8675 0.028 Uiso 1 1 calc R
N3 N 0.7021(5) 0.9055(2) 0.7278(2) 0.0238(9) Uani 1 1 d .
N2 N 0.5195(5) 0.9510(2) 0.5794(2) 0.0187(8) Uani 1 1 d .
H2 H 0.4953 1.0077 0.5803 0.022 Uiso 1 1 calc R
N4 N 0.3927(4) 1.0226(2) 0.7243(2) 0.0158(8) Uani 1 1 d .
N1 N 0.4966(4) 0.7872(2) 0.6455(2) 0.0204(8) Uani 1 1 d .
C3 C 0.3975(6) 0.9108(3) 0.5307(3) 0.0218(10) Uani 1 1 d .
C16 C 0.2700(6) 1.1573(3) 0.8034(3) 0.0212(10) Uani 1 1 d .
H16 H 0.2319 1.2037 0.8307 0.025 Uiso 1 1 calc R
C12 C 0.2345(7) 0.9216(3) 0.5678(3) 0.0262(12) Uani 1 1 d .
H12A H 0.2366 0.8961 0.6170 0.039 Uiso 1 1 calc R
H12B H 0.1533 0.8944 0.5377 0.039 Uiso 1 1 calc R
H12C H 0.2103 0.9813 0.5724 0.039 Uiso 1 1 calc R
C17 C 0.2234(5) 1.0757(3) 0.8235(3) 0.0186(9) Uani 1 1 d .
C15 C 0.3680(6) 1.1702(3) 0.7457(3) 0.0233(10) Uani 1 1 d .
H15 H 0.3965 1.2254 0.7315 0.028 Uiso 1 1 calc R
C9 C 0.5413(6) 0.7295(3) 0.7053(3) 0.0288(12) Uani 1 1 d .
H9A H 0.5332 0.6712 0.6872 0.035 Uiso 1 1 calc R
H9B H 0.4667 0.7361 0.7469 0.035 Uiso 1 1 calc R
C4 C 0.6837(6) 0.9449(3) 0.5521(3) 0.0233(10) Uani 1 1 d .
H4A H 0.6955 0.9794 0.5070 0.028 Uiso 1 1 calc R
H4B H 0.7074 0.8862 0.5389 0.028 Uiso 1 1 calc R
C14 C 0.4274(6) 1.1008(3) 0.7068(3) 0.0212(10) Uani 1 1 d .
H14 H 0.4957 1.1106 0.6661 0.025 Uiso 1 1 calc R
C22 C 0.2902(5) 1.0092(3) 0.7821(2) 0.0141(9) Uani 1 1 d .
C19 C 0.0812(6) 0.9741(3) 0.8951(2) 0.0222(10) Uani 1 1 d .
H19 H 0.0082 0.9613 0.9333 0.027 Uiso 1 1 calc R
C1 C 0.4721(6) 0.7607(3) 0.5802(3) 0.0235(10) Uani 1 1 d .
C7 C 0.7256(7) 0.8273(3) 0.7732(3) 0.0323(13) Uani 1 1 d .
H7A H 0.6488 0.8281 0.8144 0.039 Uiso 1 1 calc R
H7B H 0.8327 0.8291 0.7951 0.039 Uiso 1 1 calc R
C2 C 0.4343(6) 0.8175(3) 0.5176(3) 0.0236(11) Uani 1 1 d .
H2A H 0.3423 0.7932 0.4915 0.028 Uiso 1 1 calc R
H2B H 0.5246 0.8149 0.4829 0.028 Uiso 1 1 calc R
C11 C 0.3887(7) 0.9526(3) 0.4539(3) 0.0331(13) Uani 1 1 d .
H11A H 0.3657 1.0123 0.4598 0.050 Uiso 1 1 calc R
H11B H 0.3047 0.9263 0.4248 0.050 Uiso 1 1 calc R
H11C H 0.4900 0.9458 0.4285 0.050 Uiso 1 1 calc R
C8 C 0.7074(6) 0.7454(3) 0.7321(3) 0.0306(12) Uani 1 1 d .
H8A H 0.7798 0.7453 0.6892 0.037 Uiso 1 1 calc R
H8B H 0.7394 0.6990 0.7651 0.037 Uiso 1 1 calc R
C5 C 0.7990(6) 0.9745(3) 0.6101(3) 0.0236(11) Uani 1 1 d .
H5A H 0.7579 1.0267 0.6324 0.028 Uiso 1 1 calc R
H5B H 0.9008 0.9879 0.5859 0.028 Uiso 1 1 calc R
C18 C 0.1158(5) 1.0566(3) 0.8801(2) 0.0198(10) Uani 1 1 d .
H18 H 0.0674 1.1001 0.9077 0.024 Uiso 1 1 calc R
C6 C 0.8290(6) 0.9112(3) 0.6715(3) 0.0285(12) Uani 1 1 d .
H6A H 0.8435 0.8554 0.6489 0.034 Uiso 1 1 calc R
H6B H 0.9290 0.9261 0.6966 0.034 Uiso 1 1 calc R
P1 P 0.47341(16) 0.79605(8) 1.00106(7) 0.0238(3) Uani 1 1 d .
F5 F 0.4877(5) 0.7389(2) 1.0707(2) 0.0557(11) Uani 1 1 d .
F2 F 0.4644(5) 0.8545(3) 0.9296(2) 0.0543(11) Uani 1 1 d .
F3 F 0.6339(4) 0.8415(2) 1.0239(2) 0.0467(9) Uani 1 1 d .
F6 F 0.3151(4) 0.7509(2) 0.9772(2) 0.0417(8) Uani 1 1 d .
F1 F 0.3776(4) 0.8645(2) 1.04596(19) 0.0397(8) Uani 1 1 d .
F4 F 0.5730(4) 0.7299(2) 0.9537(2) 0.0459(9) Uani 1 1 d .

loop_
_atom_site_aniso_label
_atom_site_aniso_U_11
_atom_site_aniso_U_22
_atom_site_aniso_U_33
_atom_site_aniso_U_23
_atom_site_aniso_U_13
_atom_site_aniso_U_12
C13 0.029(3) 0.037(3) 0.036(3) -0.017(3) -0.011(2) 0.007(2)
C10 0.029(3) 0.020(3) 0.056(4) -0.010(3) -0.001(3) 0.004(2)
Ni1 0.0192(3) 0.0118(2) 0.0188(2) 0.0000(3) 0.0048(3) 0.0012(2)
O1 0.0271(18) 0.0089(15) 0.0211(16) 0.0013(13) 0.0060(14) 0.0014(13)
C21 0.015(2) 0.018(2) 0.018(2) -0.0014(18) -0.0001(18) -0.0006(18)
C20 0.027(3) 0.020(2) 0.022(2) 0.001(2) 0.0023(19) -0.001(2)
N3 0.028(2) 0.022(2) 0.021(2) -0.0002(18) -0.0030(17) 0.0044(18)
N2 0.025(2) 0.0070(17) 0.025(2) -0.0007(15) 0.0044(16) -0.0008(15)
N4 0.0171(19) 0.0151(19) 0.0153(18) -0.0016(15) 0.0042(14) 0.0021(15)
N1 0.013(2) 0.0154(19) 0.032(2) -0.0010(18) 0.0068(16) 0.0029(15)
C3 0.027(3) 0.013(2) 0.026(2) -0.0083(19) -0.0020(19) 0.003(2)
C16 0.023(3) 0.015(2) 0.026(2) -0.0049(19) -0.003(2) 0.0043(19)
C12 0.022(3) 0.015(2) 0.042(3) -0.004(2) 0.000(2) 0.003(2)
C17 0.018(2) 0.017(2) 0.021(2) -0.0003(18) -0.0048(18) 0.0038(17)
C15 0.028(3) 0.014(2) 0.028(3) -0.0032(19) 0.000(2) 0.0005(19)
C9 0.036(3) 0.017(2) 0.034(3) 0.0059(19) 0.011(2) 0.005(2)
C4 0.029(3) 0.016(2) 0.025(3) -0.001(2) 0.006(2) 0.001(2)
C14 0.023(2) 0.015(2) 0.025(2) 0.0061(18) 0.0044(17) 0.0000(18)
C22 0.018(2) 0.013(2) 0.0107(19) -0.0019(16) -0.0002(16) 0.0030(17)
C19 0.022(2) 0.030(3) 0.014(2) 0.000(2) -0.0005(18) -0.001(2)
C1 0.017(2) 0.014(2) 0.039(3) -0.002(2) 0.003(2) 0.0006(19)
C7 0.030(3) 0.036(3) 0.031(3) 0.012(2) -0.002(2) 0.006(2)
C2 0.022(2) 0.021(3) 0.028(3) -0.008(2) 0.0026(19) -0.0020(19)
C11 0.048(3) 0.026(3) 0.025(3) 0.003(2) -0.004(3) 0.002(3)
C8 0.036(3) 0.022(3) 0.034(3) 0.013(2) 0.007(2) 0.011(2)
C5 0.014(2) 0.018(2) 0.039(3) 0.002(2) 0.005(2) -0.004(2)
C18 0.020(2) 0.026(2) 0.013(2) -0.0034(19) -0.0009(18) 0.0061(19)
C6 0.021(2) 0.026(2) 0.039(4) -0.001(2) 0.005(2) 0.005(2)
P1 0.0226(6) 0.0156(6) 0.0331(7) -0.0035(5) -0.0043(6) 0.0002(5)
F5 0.081(3) 0.045(2) 0.041(2) 0.0183(17) 0.0077(19) 0.010(2)
F2 0.051(2) 0.059(3) 0.053(2) 0.023(2) -0.0117(19) -0.0043(19)
F3 0.0338(19) 0.049(2) 0.057(2) -0.0026(18) -0.0132(16) -0.0046(16)
F6 0.0314(18) 0.0360(18) 0.058(2) -0.0187(17) 0.0073(16) -0.0119(14)
F1 0.0343(18) 0.0349(18) 0.050(2) -0.0231(16) -0.0058(16) 0.0085(14)
F4 0.038(2) 0.052(2) 0.047(2) -0.0153(18) 0.0021(16) 0.0076(17)

loop_
_atom_type_symbol
_atom_type_description
_atom_type_scat_dispersion_real
_atom_type_scat_dispersion_imag
_atom_type_scat_source
C C 0.0033 0.0016 'International Tables Vol C Tables 4.2.6.8 and 6.1.1.4'
H H 0.0000 0.0000 'International Tables Vol C Tables 4.2.6.8 and 6.1.1.4'
F F 0.0171 0.0103 'International Tables Vol C Tables 4.2.6.8 and 6.1.1.4'
N N 0.0061 0.0033 'International Tables Vol C Tables 4.2.6.8 and 6.1.1.4'
Ni Ni 0.3393 1.1124 'International Tables Vol C Tables 4.2.6.8 and 6.1.1.4'
O O 0.0106 0.0060 'International Tables Vol C Tables 4.2.6.8 and 6.1.1.4'
P P 0.1023 0.0942 'International Tables Vol C Tables 4.2.6.8 and 6.1.1.4'

loop_
_geom_angle_atom_site_label_1
_geom_angle_atom_site_label_2
_geom_angle_atom_site_label_3
_geom_angle
O1 Ni1 N1 88.92(14)
O1 Ni1 N2 151.79(15)
N1 Ni1 N2 89.42(16)
O1 Ni1 N3 107.80(15)
N1 Ni1 N3 91.94(16)
N2 Ni1 N3 100.40(16)
O1 Ni1 N4 81.41(13)
N1 Ni1 N4 166.20(15)
N2 Ni1 N4 94.46(15)
N3 Ni1 N4 100.35(15)
C21 O1 Ni1 114.2(3)
O1 C21 C20 124.5(4)
O1 C21 C22 119.5(4)
C20 C21 C22 116.0(4)
C19 C20 C21 122.1(5)
C13 N3 C6 108.8(4)
C13 N3 C7 105.8(4)
C6 N3 C7 109.3(4)
C13 N3 Ni1 108.8(3)
C6 N3 Ni1 114.1(3)
C7 N3 Ni1 109.7(3)
C4 N2 C3 114.9(4)
C4 N2 Ni1 117.4(3)
C3 N2 Ni1 105.4(3)
C14 N4 C22 118.0(4)
C14 N4 Ni1 132.5(3)
C22 N4 Ni1 109.4(3)
C1 N1 C9 121.0(4)
C1 N1 Ni1 127.8(3)
C9 N1 Ni1 111.1(3)
N2 C3 C12 108.0(4)
N2 C3 C2 111.4(4)
C12 C3 C2 110.8(4)
N2 C3 C11 112.1(4)
C12 C3 C11 107.5(4)
C2 C3 C11 106.9(4)
C15 C16 C17 120.9(4)
C18 C17 C16 124.8(4)
C18 C17 C22 118.8(4)
C16 C17 C22 116.4(4)
C16 C15 C14 119.1(4)
N1 C9 C8 111.8(4)
N2 C4 C5 110.7(4)
N4 C14 C15 123.1(4)
N4 C22 C17 122.5(4)
N4 C22 C21 115.4(4)
C17 C22 C21 122.1(4)
C18 C19 C20 121.6(4)
N1 C1 C2 122.7(4)
N1 C1 C10 124.9(5)
C2 C1 C10 112.4(5)
N3 C7 C8 115.8(4)
C1 C2 C3 121.1(4)
C9 C8 C7 113.5(4)
C4 C5 C6 114.0(4)
C19 C18 C17 119.3(4)
N3 C6 C5 114.9(4)
F5 P1 F6 91.0(2)
F5 P1 F1 91.7(2)
F6 P1 F1 91.27(17)
F5 P1 F3 89.5(2)
F6 P1 F3 179.2(2)
F1 P1 F3 89.25(19)
F5 P1 F2 178.3(2)
F6 P1 F2 90.3(2)
F1 P1 F2 89.3(2)
F3 P1 F2 89.1(2)
F5 P1 F4 90.3(2)
F6 P1 F4 89.88(19)
F1 P1 F4 177.7(2)
F3 P1 F4 89.6(2)
F2 P1 F4 88.7(2)

loop_
_geom_bond_atom_site_label_1
_geom_bond_atom_site_label_2
_geom_bond_distance
C13 N3 1.477(6)
C10 C1 1.515(7)
Ni1 O1 1.976(3)
Ni1 N1 2.046(4)
Ni1 N2 2.059(4)
Ni1 N3 2.086(4)
Ni1 N4 2.106(4)
O1 C21 1.306(6)
C21 C20 1.397(7)
C21 C22 1.427(6)
C20 C19 1.390(7)
N3 C6 1.483(6)
N3 C7 1.510(6)
N2 C4 1.479(6)
N2 C3 1.503(6)
N4 C14 1.324(6)
N4 C22 1.377(5)
N1 C1 1.274(7)
N1 C9 1.472(6)
C3 C12 1.544(7)
C3 C2 1.544(6)
C3 C11 1.545(7)
C16 C15 1.350(7)
C16 C17 1.412(6)
C17 C18 1.404(7)
C17 C22 1.419(6)
C15 C14 1.407(6)
C9 C8 1.509(8)
C4 C5 1.511(7)
C19 C18 1.380(7)
C1 C2 1.488(7)
C7 C8 1.515(8)
C5 C6 1.525(7)
P1 F5 1.563(4)
P1 F6 1.582(3)
P1 F1 1.587(3)
P1 F3 1.595(4)
P1 F2 1.599(4)
P1 F4 1.602(4)
